data_1573993
loop_
_publ_author_name
'Fitzsimmons, Matthew C.'
'Seith, Maria C.'
'Moore, Curtis E.'
'Thomas, Christine M.'

_publ_section_title
;
 Efficient and selective hydroboration of alkenes catalyzed by an
 air-stable (PP<sup>CF3</sup>P)CoI<sub>2</sub> precatalyst.
;
_journal_issue 13
_journal_name_full 'Chemical science'
_journal_page_first 5717
_journal_page_last 5725
_journal_paper_doi 10.1039/d4sc08818b
_journal_volume 16
_journal_year 2025
_chemical_formula_moiety 'C39 H32 Co F3 I2 N2 P3, 2.5(C H2 Cl2)'
_chemical_formula_sum 'C41.5 H37 Cl5 Co F3 I2 N2 P3'
_chemical_formula_weight 1203.62
_space_group_crystal_system triclinic
_space_group_IT_number 2
_space_group_name_Hall '-P 1'
_space_group_name_H-M_alt 'P -1'
_atom_sites_solution_hydrogens geom
_atom_sites_solution_primary dual
_atom_sites_solution_secondary difmap
_audit_creation_date 2024-07-11
_audit_creation_method
;
Olex2 1.5-alpha
(compiled 2024.02.16 svn.r378c4104 for OlexSys, GUI svn.r6928)
;
_audit_update_record
;
2024-09-06 deposited with the CCDC.	2025-02-26 downloaded from the CCDC.
;
_cell_angle_alpha 87.496(2)
_cell_angle_beta 73.663(2)
_cell_angle_gamma 62.0810(10)
_cell_formula_units_Z 2
_cell_length_a 12.5715(6)
_cell_length_b 13.3397(6)
_cell_length_c 15.6881(8)
_cell_measurement_reflns_used 9860
_cell_measurement_temperature 100.0
_cell_measurement_theta_max 28.180
_cell_measurement_theta_min 2.537
_cell_volume 2218.77(19)
_computing_cell_refinement 'SAINT v8.40B (Bruker, 2021)'
_computing_data_collection 'APEX3 v2021.10-0 (Bruker, 2021)'
_computing_data_reduction 'SAINT v8.40B (Bruker, 2021)'
_computing_molecular_graphics 'Olex2 1.5-alpha (Dolomanov et al., 2009)'
_computing_publication_material 'Olex2 1.5-alpha (Dolomanov et al., 2009)'
_computing_structure_refinement 'XL  (Sheldrick, 2008)'
_computing_structure_solution 'ShelXT (Sheldrick, 2015)'
_diffrn_ambient_temperature 100.0
_diffrn_detector 'Bruker Photon III area detector'
_diffrn_detector_area_resol_mean 10.5
_diffrn_detector_type 'CMOS area detector'
_diffrn_measured_fraction_theta_full 0.999
_diffrn_measured_fraction_theta_max 0.997
_diffrn_measurement_device 'Kappa Four-Circle Diffractometer'
_diffrn_measurement_device_type 'Bruker Kappa Photon III MoTXS'
_diffrn_measurement_method '\w and \f scans'
_diffrn_radiation_monochromator 'Double Bounce Multilayer Mirrors'
_diffrn_radiation_probe x-ray
_diffrn_radiation_type MoK\a
_diffrn_radiation_wavelength 0.71073
_diffrn_radiation_xray_symbol K-L~3~
_diffrn_reflns_av_R_equivalents 0.0403
_diffrn_reflns_av_unetI/netI 0.0227
_diffrn_reflns_Laue_measured_fraction_full 0.999
_diffrn_reflns_Laue_measured_fraction_max 0.997
_diffrn_reflns_limit_h_max 16
_diffrn_reflns_limit_h_min -16
_diffrn_reflns_limit_k_max 17
_diffrn_reflns_limit_k_min -17
_diffrn_reflns_limit_l_max 20
_diffrn_reflns_limit_l_min -20
_diffrn_reflns_number 106560
_diffrn_reflns_point_group_measured_fraction_full 0.999
_diffrn_reflns_point_group_measured_fraction_max 0.997
_diffrn_reflns_theta_full 25.000
_diffrn_reflns_theta_max 28.297
_diffrn_reflns_theta_min 2.536
_diffrn_source 'Micro Focus Rotating Anode'
_diffrn_source_current 50.0
_diffrn_source_power 2.5
_diffrn_source_type 'Bruker TXS'
_diffrn_source_voltage 50.0
_diffrn_standards_number 0
_exptl_absorpt_coefficient_mu 2.234
_exptl_absorpt_correction_T_max 0.0962
_exptl_absorpt_correction_T_min 0.0689
_exptl_absorpt_correction_type multi-scan
_exptl_absorpt_process_details
;
SADABS-2016/2 (Bruker,2016/2) was used for absorption correction.
wR2(int) was 0.0764 before and 0.0479 after correction.
The Ratio of minimum to maximum transmission is 0.7162.
The \l/2 correction factor is Not present.
;
_exptl_crystal_colour orange
_exptl_crystal_colour_primary orange
_exptl_crystal_density_diffrn 1.802
_exptl_crystal_description needle
_exptl_crystal_F_000 1180
_exptl_crystal_recrystallization_method 'Re-crystallisation from solvent: CH2Cl2'
_exptl_crystal_size_max 0.158
_exptl_crystal_size_mid 0.026
_exptl_crystal_size_min 0.026
_refine_diff_density_max 0.820
_refine_diff_density_min -0.842
_refine_diff_density_rms 0.082
_refine_ls_extinction_method none
_refine_ls_goodness_of_fit_ref 1.026
_refine_ls_hydrogen_treatment constr
_refine_ls_matrix_type full
_refine_ls_number_parameters 612
_refine_ls_number_reflns 10975
_refine_ls_number_restraints 126
_refine_ls_restrained_S_all 1.036
_refine_ls_R_factor_all 0.0321
_refine_ls_R_factor_gt 0.0241
_refine_ls_shift/su_max 0.002
_refine_ls_shift/su_mean 0.000
_refine_ls_structure_factor_coef Fsqd
_refine_ls_weighting_details 'w=1/[\s^2^(Fo^2^)+(0.0199P)^2^+2.9008P] where P=(Fo^2^+2Fc^2^)/3'
_refine_ls_weighting_scheme calc
_refine_ls_wR_factor_gt 0.0518
_refine_ls_wR_factor_ref 0.0553
_reflns_Friedel_coverage 0.000
_reflns_number_gt 9459
_reflns_number_total 10975
_reflns_threshold_expression 'I > 2\s(I)'
_cod_data_source_file d4sc08818b2.cif
_cod_data_source_block Thomas_MCF-4-25
_cod_depositor_comments
;
The following automatic conversions were performed:

data item '_diffrn_radiation_probe' value 'X-ray' was changed to
'x-ray' in accordance with the
/home/data/users/saulius/crontab/automatic-downloads/rss-feeds/RSC/lib/dictionaries/cif_core.dic
dictionary named 'cif_core.dic' version 2.4.2 last updated on
2011-04-26.

Automatic conversion script
Id: cif_fix_values 8170 2020-07-09 18:12:32Z antanas 

 Adding full bibliography for 1573992--1573994.cif.
;
_cod_original_formula_sum 'C41.50 H37 Cl5 Co F3 I2 N2 P3'
_cod_database_code 1573993
_shelx_shelxl_version_number 2019/1
_shelx_space_group_comment
;
The symmetry employed for this shelxl refinement is uniquely defined
by the following loop, which should always be used as a source of
symmetry information in preference to the above space-group names.
They are only intended as comments.
;
_shelx_estimated_absorpt_t_max 0.944
_shelx_estimated_absorpt_t_min 0.719
_olex2_refinement_description
;
1. Fixed Uiso
 At 1.2 times of:
  All C(H) groups, All C(H,H) groups
2. Restrained distances
 F2-C1 = F2C-C1 = F2B-C1 = F1C-C1 = F1-C1 = F1B-C1 = F3C-C1 = F3-C1 = F3B-C1
 1.35 with sigma of 0.02
3. Uiso/Uaniso restraints and constraints
Uanis(C3SB) = Uanis(C3S)
4. Rigid body (RIGU) restrains
 Cl5B, Cl6B, C3SB, Cl5S, Cl6S, C3S
 with sigma for 1-2 distances of 0.002 and sigma for 1-3 distances of 0.002
 P1, F1, F2, F3, F1B, F2B, F3B, F1C, F2C, F3C, C1
 with sigma for 1-2 distances of 0.002 and sigma for 1-3 distances of 0.002
5. Same fragment restrains
{F1, F2, F3} sigma for 1-2: 0.02, 1-3: 0.04
as in
{F1B, F2B, F3B}
{Cl1S, Cl2S, C1S} sigma for 1-2: 0.01, 1-3: 0.02
as in
{Cl5B, Cl6B, C3SB}
{Cl1S, Cl2S, C1S} sigma for 1-2: 0.01, 1-3: 0.02
as in
{Cl5S, Cl6S, C3S}
{F1, F2, F3} sigma for 1-2: 0.02, 1-3: 0.04
as in
{F1C, F2C, F3C}
6. Others
 1*[Sof(F1)+Sof(F2)+Sof(F3)]+1*[Sof(F1C)+Sof(F2C)+Sof(F3C)]+1*[Sof(F1B)+
 Sof(F2B)+Sof(F3B)]=1 with esd of 0
 1*[Sof(Cl5B)+Sof(Cl6B)+Sof(C3SB)+Sof(H3SA)+Sof(H3SB)]+1*[Sof(Cl5S)+Sof(Cl6S)+
 Sof(C3S)+Sof(H3SC)+Sof(H3SD)]=0.5 with esd of 0
 Sof(F1B)=Sof(F2B)=Sof(F3B)=FVAR(1)
 Sof(F1)=Sof(F2)=Sof(F3)=FVAR(2)
 Sof(F1C)=Sof(F2C)=Sof(F3C)=FVAR(3)
 Sof(Cl5S)=Sof(Cl6S)=Sof(C3S)=Sof(H3SC)=Sof(H3SD)=FVAR(4)
 Sof(Cl5B)=Sof(Cl6B)=Sof(C3SB)=Sof(H3SA)=Sof(H3SB)=FVAR(5)
7.a Secondary CH2 refined with riding coordinates:
 C2(H2A,H2B), C3(H3A,H3B), C3SB(H3SA,H3SB), C3S(H3SC,H3SD), C1S(H1SA,H1SB),
 C2S(H2SA,H2SB)
7.b Aromatic/amide H refined with riding coordinates:
 C6(H6), C7(H7), C8(H8), C9(H9), C12(H12), C13(H13), C14(H14), C15(H15),
 C17(H17), C18(H18), C19(H19), C20(H20), C21(H21), C23(H23), C24(H24), C25(H25),
  C26(H26), C27(H27), C29(H29), C30(H30), C31(H31), C32(H32), C33(H33),
 C35(H35), C36(H36), C37(H37), C38(H38), C39(H39)
;
_olex2_submission_special_instructions 'No special instructions were received'

loop_
_space_group_symop_operation_xyz
'x, y, z'
'-x, -y, -z'

loop_
_atom_site_label
_atom_site_type_symbol
_atom_site_fract_x
_atom_site_fract_y
_atom_site_fract_z
_atom_site_U_iso_or_equiv
_atom_site_adp_type
_atom_site_occupancy
_atom_site_site_symmetry_order
_atom_site_calc_flag
_atom_site_refinement_flags_posn
_atom_site_refinement_flags_adp
_atom_site_refinement_flags_occupancy
_atom_site_disorder_assembly
_atom_site_disorder_group
I1 I 0.46104(2) 0.93622(2) 0.81773(2) 0.02042(4) Uani 1 1 d . . . . .
I2 I 0.67118(2) 0.68505(2) 0.59988(2) 0.02171(4) Uani 1 1 d . . . . .
Co1 Co 0.67821(3) 0.76007(2) 0.75449(2) 0.01732(6) Uani 1 1 d . . . . .
P1 P 0.86277(5) 0.62565(5) 0.73239(4) 0.01910(11) Uani 1 1 d . . . . .
P2 P 0.75916(5) 0.87371(5) 0.69350(4) 0.01748(11) Uani 1 1 d . . . . .
P3 P 0.60631(5) 0.65343(5) 0.84052(4) 0.01778(11) Uani 1 1 d . . . . .
F1 F 0.8908(7) 0.6172(6) 0.8980(4) 0.0441(16) Uani 0.517(3) 1 d D . P A 1
F2 F 0.9814(5) 0.7013(4) 0.8106(4) 0.0352(13) Uani 0.517(3) 1 d D . P A 1
F3 F 1.0646(5) 0.5191(4) 0.7957(6) 0.0314(12) Uani 0.517(3) 1 d D . P A 1
F1B F 0.8982(14) 0.5809(9) 0.8948(7) 0.030(2) Uani 0.277(3) 1 d D . P A 2
F2B F 0.9342(10) 0.7180(7) 0.8473(6) 0.046(2) Uani 0.277(3) 1 d D . P A 2
F3B F 1.0710(11) 0.5450(10) 0.7927(12) 0.044(3) Uani 0.277(3) 1 d D . P A 2
F1C F 0.8584(8) 0.7001(10) 0.8935(5) 0.043(2) Uani 0.206(3) 1 d D . P A 3
F2C F 1.0198(13) 0.6748(11) 0.7874(10) 0.040(3) Uani 0.206(3) 1 d D . P A 3
F3C F 1.0110(12) 0.5280(8) 0.8445(9) 0.059(2) Uani 0.206(3) 1 d D . P A 3
N1 N 0.97734(18) 0.61011(16) 0.63978(13) 0.0238(4) Uani 1 1 d . . . . .
N2 N 0.89522(18) 0.48889(16) 0.72465(13) 0.0228(4) Uani 1 1 d . . . . .
C1 C 0.9460(3) 0.6209(2) 0.81795(17) 0.0310(5) Uani 1 1 d D . . . .
C2 C 1.0725(3) 0.4900(2) 0.6112(2) 0.0424(7) Uani 1 1 d . . . . .
H2A H 1.152209 0.475209 0.621956 0.051 Uiso 1 1 calc R U . . .
H2B H 1.089484 0.472712 0.546489 0.051 Uiso 1 1 calc R U . . .
C3 C 1.0222(2) 0.4148(2) 0.66432(18) 0.0314(6) Uani 1 1 d . . . . .
H3A H 1.018239 0.363298 0.623202 0.038 Uiso 1 1 calc R U . . .
H3B H 1.078974 0.367533 0.699457 0.038 Uiso 1 1 calc R U . . .
C4 C 0.9919(2) 0.6934(2) 0.58636(15) 0.0222(5) Uani 1 1 d . . . . .
C5 C 0.9004(2) 0.80930(19) 0.59810(14) 0.0196(4) Uani 1 1 d . . . . .
C6 C 0.9233(2) 0.8820(2) 0.53691(15) 0.0236(5) Uani 1 1 d . . . . .
H6 H 0.860286 0.959407 0.542944 0.028 Uiso 1 1 calc R U . . .
C7 C 1.0347(2) 0.8447(2) 0.46801(16) 0.0267(5) Uani 1 1 d . . . . .
H7 H 1.048016 0.895611 0.427461 0.032 Uiso 1 1 calc R U . . .
C8 C 1.1254(2) 0.7327(2) 0.45950(16) 0.0291(5) Uani 1 1 d . . . . .
H8 H 1.203156 0.706634 0.413616 0.035 Uiso 1 1 calc R U . . .
C9 C 1.1052(2) 0.6574(2) 0.51670(16) 0.0290(5) Uani 1 1 d . . . . .
H9 H 1.168829 0.579998 0.508886 0.035 Uiso 1 1 calc R U . . .
C10 C 0.8170(2) 0.43906(19) 0.76012(15) 0.0208(4) Uani 1 1 d . . . . .
C11 C 0.6865(2) 0.50170(18) 0.80403(14) 0.0199(4) Uani 1 1 d . . . . .
C12 C 0.6172(2) 0.4425(2) 0.82967(15) 0.0229(5) Uani 1 1 d . . . . .
H12 H 0.529016 0.484621 0.857802 0.027 Uiso 1 1 calc R U . . .
C13 C 0.6724(2) 0.3247(2) 0.81553(15) 0.0252(5) Uani 1 1 d . . . . .
H13 H 0.622888 0.286797 0.831482 0.030 Uiso 1 1 calc R U . . .
C14 C 0.8016(2) 0.2638(2) 0.77758(16) 0.0270(5) Uani 1 1 d . . . . .
H14 H 0.841939 0.182805 0.769958 0.032 Uiso 1 1 calc R U . . .
C15 C 0.8723(2) 0.3196(2) 0.75070(16) 0.0255(5) Uani 1 1 d . . . . .
H15 H 0.960914 0.275987 0.725105 0.031 Uiso 1 1 calc R U . . .
C16 C 0.8109(2) 0.92214(18) 0.77376(14) 0.0195(4) Uani 1 1 d . . . . .
C17 C 0.7329(2) 0.9607(2) 0.86190(15) 0.0253(5) Uani 1 1 d . . . . .
H17 H 0.654365 0.960360 0.879789 0.030 Uiso 1 1 calc R U . . .
C18 C 0.7699(2) 0.9994(2) 0.92317(16) 0.0275(5) Uani 1 1 d . . . . .
H18 H 0.715692 1.027004 0.982412 0.033 Uiso 1 1 calc R U . . .
C19 C 0.8855(2) 0.9980(2) 0.89838(16) 0.0247(5) Uani 1 1 d . . . . .
H19 H 0.911408 1.022984 0.940775 0.030 Uiso 1 1 calc R U . . .
C20 C 0.9633(2) 0.9598(2) 0.81116(16) 0.0242(5) Uani 1 1 d . . . . .
H20 H 1.042418 0.959028 0.793851 0.029 Uiso 1 1 calc R U . . .
C21 C 0.9259(2) 0.92259(19) 0.74910(15) 0.0225(5) Uani 1 1 d . . . . .
H21 H 0.979337 0.897329 0.689437 0.027 Uiso 1 1 calc R U . . .
C22 C 0.6573(2) 1.00779(19) 0.65665(14) 0.0195(4) Uani 1 1 d . . . . .
C23 C 0.6452(2) 1.1112(2) 0.68359(15) 0.0238(5) Uani 1 1 d . . . . .
H23 H 0.691126 1.113405 0.721705 0.029 Uiso 1 1 calc R U . . .
C24 C 0.5662(2) 1.2120(2) 0.65507(16) 0.0272(5) Uani 1 1 d . . . . .
H24 H 0.558901 1.282447 0.673345 0.033 Uiso 1 1 calc R U . . .
C25 C 0.4985(2) 1.2096(2) 0.60040(16) 0.0274(5) Uani 1 1 d . . . . .
H25 H 0.443910 1.278464 0.581484 0.033 Uiso 1 1 calc R U . . .
C26 C 0.5102(2) 1.1068(2) 0.57315(16) 0.0275(5) Uani 1 1 d . . . . .
H26 H 0.463706 1.105172 0.535307 0.033 Uiso 1 1 calc R U . . .
C27 C 0.5894(2) 1.0060(2) 0.60072(15) 0.0238(5) Uani 1 1 d . . . . .
H27 H 0.597294 0.935671 0.581445 0.029 Uiso 1 1 calc R U . . .
C28 C 0.6260(2) 0.65514(19) 0.95185(14) 0.0196(4) Uani 1 1 d . . . . .
C29 C 0.6831(2) 0.5545(2) 0.99001(16) 0.0267(5) Uani 1 1 d . . . . .
H29 H 0.711793 0.483081 0.958341 0.032 Uiso 1 1 calc R U . . .
C30 C 0.6984(3) 0.5578(2) 1.07426(17) 0.0306(5) Uani 1 1 d . . . . .
H30 H 0.738992 0.488798 1.099220 0.037 Uiso 1 1 calc R U . . .
C31 C 0.6545(2) 0.6618(2) 1.12179(16) 0.0268(5) Uani 1 1 d . . . . .
H31 H 0.664571 0.664050 1.179327 0.032 Uiso 1 1 calc R U . . .
C32 C 0.5960(2) 0.7619(2) 1.08519(16) 0.0260(5) Uani 1 1 d . . . . .
H32 H 0.564473 0.833151 1.118169 0.031 Uiso 1 1 calc R U . . .
C33 C 0.5831(2) 0.7591(2) 1.00044(15) 0.0240(5) Uani 1 1 d . . . . .
H33 H 0.544644 0.828432 0.975232 0.029 Uiso 1 1 calc R U . . .
C34 C 0.4401(2) 0.69179(19) 0.86286(16) 0.0218(5) Uani 1 1 d . . . . .
C35 C 0.3922(2) 0.6964(2) 0.79190(17) 0.0293(5) Uani 1 1 d . . . . .
H35 H 0.445226 0.681888 0.732216 0.035 Uiso 1 1 calc R U . . .
C36 C 0.2674(3) 0.7221(2) 0.80799(18) 0.0338(6) Uani 1 1 d . . . . .
H36 H 0.235500 0.724237 0.759408 0.041 Uiso 1 1 calc R U . . .
C37 C 0.1889(2) 0.7448(2) 0.89538(18) 0.0300(5) Uani 1 1 d . . . . .
H37 H 0.103039 0.763774 0.906379 0.036 Uiso 1 1 calc R U . . .
C38 C 0.2358(2) 0.7398(2) 0.96579(17) 0.0268(5) Uani 1 1 d . . . . .
H38 H 0.182450 0.754392 1.025374 0.032 Uiso 1 1 calc R U . . .
C39 C 0.3612(2) 0.71351(19) 0.94991(16) 0.0235(5) Uani 1 1 d . . . . .
H39 H 0.393079 0.710357 0.998734 0.028 Uiso 1 1 calc R U . . .
Cl5B Cl 0.4513(13) 0.5097(13) 0.5816(10) 0.123(5) Uani 0.225(3) 1 d D . P B -2
Cl6B Cl 0.6095(12) 0.4812(10) 0.3972(11) 0.074(3) Uani 0.225(3) 1 d D . P B -2
C3SB C 0.4535(13) 0.5309(17) 0.4692(12) 0.073(4) Uani 0.225(3) 1 d D . P B -2
H3SA H 0.402676 0.613157 0.464698 0.087 Uiso 0.225(3) 1 calc R U P B -2
H3SB H 0.414493 0.489945 0.449748 0.087 Uiso 0.225(3) 1 calc R U P B -2
Cl5S Cl 0.3698(15) 0.5274(13) 0.6242(9) 0.102(4) Uani 0.275(3) 1 d D . P C -1
Cl6S Cl 0.5692(10) 0.4601(7) 0.4554(8) 0.115(3) Uani 0.275(3) 1 d D . P C -1
C3S C 0.4375(18) 0.5779(11) 0.5286(12) 0.073(4) Uani 0.275(3) 1 d D . P C -1
H3SC H 0.465030 0.629697 0.547196 0.087 Uiso 0.275(3) 1 calc R U P C -1
H3SD H 0.373902 0.621347 0.497190 0.087 Uiso 0.275(3) 1 calc R U P C -1
Cl1S Cl 0.76944(7) 1.12852(7) 0.40270(4) 0.03868(15) Uani 1 1 d D . . . .
Cl2S Cl 0.77520(7) 0.91488(6) 0.35931(5) 0.04158(16) Uani 1 1 d D . . . .
C1S C 0.7071(3) 1.0631(2) 0.34961(18) 0.0352(6) Uani 1 1 d D . . . .
H1SA H 0.614725 1.098649 0.377046 0.042 Uiso 1 1 calc R U . . .
H1SB H 0.723588 1.075894 0.285652 0.042 Uiso 1 1 calc R U . . .
Cl3S Cl 1.09587(6) 0.10144(6) 0.88688(4) 0.03647(15) Uani 1 1 d . . . . .
Cl4S Cl 1.02833(8) 0.33824(7) 0.92378(6) 0.05095(19) Uani 1 1 d . . . . .
C2S C 1.1502(3) 0.1978(3) 0.9015(2) 0.0444(7) Uani 1 1 d . . . . .
H2SA H 1.187434 0.177853 0.951630 0.053 Uiso 1 1 calc R U . . .
H2SB H 1.216959 0.191085 0.846821 0.053 Uiso 1 1 calc R U . . .

loop_
_atom_site_aniso_label
_atom_site_aniso_U_11
_atom_site_aniso_U_22
_atom_site_aniso_U_33
_atom_site_aniso_U_23
_atom_site_aniso_U_13
_atom_site_aniso_U_12
I1 0.01767(7) 0.01720(7) 0.02111(7) 0.00051(5) -0.00135(5) -0.00642(6)
I2 0.02218(7) 0.02106(7) 0.01876(7) -0.00127(5) -0.00381(5) -0.00877(6)
Co1 0.01643(14) 0.01592(14) 0.01678(14) 0.00037(11) -0.00159(11) -0.00717(11)
P1 0.0175(3) 0.0179(3) 0.0197(3) 0.0022(2) -0.0034(2) -0.0079(2)
P2 0.0180(3) 0.0176(3) 0.0158(2) 0.0008(2) -0.0028(2) -0.0087(2)
P3 0.0173(3) 0.0165(3) 0.0178(3) 0.0009(2) -0.0026(2) -0.0081(2)
F1 0.035(2) 0.067(5) 0.0311(16) 0.006(2) -0.0117(14) -0.024(3)
F2 0.038(3) 0.026(2) 0.051(4) 0.008(2) -0.025(3) -0.015(2)
F3 0.0245(17) 0.0266(19) 0.043(3) 0.0085(18) -0.0147(15) -0.0098(15)
F1B 0.034(4) 0.031(4) 0.027(3) 0.008(3) -0.011(2) -0.017(4)
F2B 0.064(6) 0.039(3) 0.050(5) 0.014(3) -0.032(4) -0.028(3)
F3B 0.033(3) 0.054(5) 0.043(4) 0.012(4) -0.012(2) -0.019(3)
F1C 0.037(3) 0.061(4) 0.033(3) -0.003(3) -0.013(2) -0.024(3)
F2C 0.038(5) 0.046(6) 0.037(5) -0.004(4) -0.005(4) -0.024(5)
F3C 0.069(5) 0.047(3) 0.066(5) 0.019(3) -0.037(4) -0.025(3)
N1 0.0176(9) 0.0208(10) 0.0259(10) 0.0014(8) -0.0003(8) -0.0067(8)
N2 0.0169(9) 0.0177(9) 0.0282(10) 0.0010(8) -0.0014(8) -0.0066(8)
C1 0.0347(12) 0.0302(11) 0.0323(11) 0.0090(9) -0.0107(9) -0.0188(10)
C2 0.0255(13) 0.0218(13) 0.0549(18) 0.0038(12) 0.0089(12) -0.0029(11)
C3 0.0186(11) 0.0213(12) 0.0399(14) 0.0014(10) 0.0018(10) -0.0038(10)
C4 0.0198(11) 0.0262(12) 0.0208(11) 0.0027(9) -0.0049(9) -0.0117(9)
C5 0.0184(10) 0.0249(11) 0.0159(10) -0.0003(8) -0.0028(8) -0.0117(9)
C6 0.0249(12) 0.0254(12) 0.0207(11) 0.0033(9) -0.0053(9) -0.0130(10)
C7 0.0271(12) 0.0337(13) 0.0212(11) 0.0054(10) -0.0037(9) -0.0182(11)
C8 0.0224(12) 0.0377(14) 0.0219(11) -0.0003(10) 0.0022(9) -0.0148(11)
C9 0.0223(12) 0.0278(12) 0.0276(12) 0.0013(10) -0.0008(10) -0.0080(10)
C10 0.0230(11) 0.0200(11) 0.0189(10) 0.0026(8) -0.0060(9) -0.0099(9)
C11 0.0224(11) 0.0180(10) 0.0180(10) 0.0011(8) -0.0052(9) -0.0090(9)
C12 0.0256(12) 0.0255(12) 0.0189(10) 0.0013(9) -0.0046(9) -0.0142(10)
C13 0.0336(13) 0.0237(12) 0.0223(11) 0.0016(9) -0.0063(10) -0.0178(10)
C14 0.0373(14) 0.0184(11) 0.0247(12) 0.0016(9) -0.0084(10) -0.0133(10)
C15 0.0256(12) 0.0209(11) 0.0247(11) -0.0001(9) -0.0057(9) -0.0076(10)
C16 0.0205(11) 0.0181(10) 0.0191(10) 0.0030(8) -0.0074(9) -0.0078(9)
C17 0.0249(12) 0.0308(13) 0.0209(11) 0.0007(9) -0.0044(9) -0.0151(10)
C18 0.0284(12) 0.0319(13) 0.0185(11) -0.0019(9) -0.0036(9) -0.0130(11)
C19 0.0286(12) 0.0237(11) 0.0231(11) 0.0007(9) -0.0104(10) -0.0117(10)
C20 0.0203(11) 0.0247(12) 0.0277(12) 0.0008(9) -0.0063(9) -0.0109(10)
C21 0.0217(11) 0.0225(11) 0.0206(11) 0.0002(9) -0.0045(9) -0.0091(9)
C22 0.0197(10) 0.0207(11) 0.0170(10) 0.0029(8) -0.0028(8) -0.0102(9)
C23 0.0268(12) 0.0240(11) 0.0217(11) 0.0020(9) -0.0083(9) -0.0123(10)
C24 0.0310(13) 0.0202(11) 0.0277(12) 0.0017(9) -0.0079(10) -0.0103(10)
C25 0.0276(12) 0.0233(12) 0.0276(12) 0.0073(10) -0.0098(10) -0.0087(10)
C26 0.0312(13) 0.0332(13) 0.0247(12) 0.0081(10) -0.0119(10) -0.0190(11)
C27 0.0290(12) 0.0232(11) 0.0218(11) 0.0036(9) -0.0081(9) -0.0144(10)
C28 0.0171(10) 0.0213(11) 0.0187(10) 0.0010(8) -0.0023(8) -0.0095(9)
C29 0.0324(13) 0.0211(11) 0.0241(11) 0.0006(9) -0.0073(10) -0.0113(10)
C30 0.0402(15) 0.0265(12) 0.0254(12) 0.0070(10) -0.0147(11) -0.0137(11)
C31 0.0299(13) 0.0315(13) 0.0216(11) 0.0023(10) -0.0085(10) -0.0162(11)
C32 0.0280(12) 0.0251(12) 0.0252(12) -0.0034(9) -0.0045(10) -0.0142(10)
C33 0.0232(11) 0.0227(11) 0.0247(11) 0.0024(9) -0.0056(9) -0.0106(10)
C34 0.0204(11) 0.0175(10) 0.0275(11) 0.0046(9) -0.0065(9) -0.0095(9)
C35 0.0261(12) 0.0394(14) 0.0267(12) 0.0113(11) -0.0095(10) -0.0186(11)
C36 0.0312(14) 0.0430(15) 0.0359(14) 0.0183(12) -0.0171(11) -0.0218(12)
C37 0.0190(11) 0.0262(12) 0.0451(15) 0.0124(11) -0.0101(11) -0.0115(10)
C38 0.0204(11) 0.0215(11) 0.0332(13) -0.0006(10) -0.0003(10) -0.0097(9)
C39 0.0214(11) 0.0206(11) 0.0261(11) -0.0006(9) -0.0033(9) -0.0098(9)
Cl5B 0.166(13) 0.048(6) 0.154(9) 0.006(5) -0.077(7) -0.034(9)
Cl6B 0.092(8) 0.023(3) 0.131(7) 0.003(5) -0.079(6) -0.020(5)
C3SB 0.072(6) 0.041(7) 0.114(7) 0.006(5) -0.057(5) -0.017(5)
Cl5S 0.123(7) 0.052(5) 0.132(6) -0.002(4) -0.061(4) -0.030(4)
Cl6S 0.109(5) 0.058(4) 0.148(6) -0.009(5) -0.046(5) -0.011(4)
C3S 0.072(6) 0.041(7) 0.114(7) 0.006(5) -0.057(5) -0.017(5)
Cl1S 0.0367(3) 0.0538(4) 0.0304(3) 0.0073(3) -0.0076(3) -0.0269(3)
Cl2S 0.0353(4) 0.0418(4) 0.0388(4) 0.0024(3) -0.0086(3) -0.0125(3)
C1S 0.0274(13) 0.0439(16) 0.0322(14) 0.0066(12) -0.0109(11) -0.0144(12)
Cl3S 0.0297(3) 0.0465(4) 0.0347(3) -0.0030(3) -0.0048(3) -0.0214(3)
Cl4S 0.0464(4) 0.0373(4) 0.0698(5) 0.0068(4) -0.0234(4) -0.0170(3)
C2S 0.0310(15) 0.0419(17) 0.064(2) 0.0042(15) -0.0166(14) -0.0186(13)

loop_
_atom_type_symbol
_atom_type_description
_atom_type_scat_dispersion_real
_atom_type_scat_dispersion_imag
_atom_type_scat_source
C C 0.0033 0.0016 'International Tables Vol C Tables 4.2.6.8 and 6.1.1.4'
H H 0.0000 0.0000 'International Tables Vol C Tables 4.2.6.8 and 6.1.1.4'
Cl Cl 0.1484 0.1585 'International Tables Vol C Tables 4.2.6.8 and 6.1.1.4'
Co Co 0.3494 0.9721 'International Tables Vol C Tables 4.2.6.8 and 6.1.1.4'
F F 0.0171 0.0103 'International Tables Vol C Tables 4.2.6.8 and 6.1.1.4'
I I -0.4742 1.8119 'International Tables Vol C Tables 4.2.6.8 and 6.1.1.4'
N N 0.0061 0.0033 'International Tables Vol C Tables 4.2.6.8 and 6.1.1.4'
P P 0.1023 0.0942 'International Tables Vol C Tables 4.2.6.8 and 6.1.1.4'

loop_
_exptl_crystal_face_index_h
_exptl_crystal_face_index_k
_exptl_crystal_face_index_l
_exptl_crystal_face_perp_dist
-1.00 -1.00 0.00 0.0070
-1.00 0.00 -1.00 0.0060
0.00 -1.00 -1.00 0.0660
0.00 1.00 1.00 0.0740
0.00 1.00 -1.00 0.0060
0.00 -1.00 1.00 0.0080
1.00 1.00 0.00 0.0130
1.00 0.00 1.00 0.0120

loop_
_geom_angle_atom_site_label_1
_geom_angle_atom_site_label_2
_geom_angle_atom_site_label_3
_geom_angle
_geom_angle_site_symmetry_1
_geom_angle_site_symmetry_3
_geom_angle_publ_flag
I1 Co1 I2 104.892(12) . . ?
P1 Co1 I1 165.59(2) . . ?
P1 Co1 I2 89.517(19) . . ?
P1 Co1 P2 88.84(2) . . ?
P1 Co1 P3 88.98(2) . . ?
P2 Co1 I1 89.974(18) . . ?
P2 Co1 I2 95.829(18) . . ?
P3 Co1 I1 89.242(18) . . ?
P3 Co1 I2 95.814(18) . . ?
P3 Co1 P2 168.13(3) . . ?
N1 P1 Co1 120.98(7) . . ?
N1 P1 N2 94.64(10) . . ?
N1 P1 C1 98.41(11) . . ?
N2 P1 Co1 121.76(7) . . ?
N2 P1 C1 99.31(11) . . ?
C1 P1 Co1 116.70(8) . . ?
C5 P2 Co1 116.44(8) . . ?
C5 P2 C16 102.89(10) . . ?
C5 P2 C22 103.65(10) . . ?
C16 P2 Co1 110.67(7) . . ?
C16 P2 C22 102.49(10) . . ?
C22 P2 Co1 118.71(7) . . ?
C11 P3 Co1 116.63(7) . . ?
C11 P3 C28 102.46(10) . . ?
C11 P3 C34 102.66(10) . . ?
C28 P3 Co1 110.96(7) . . ?
C34 P3 Co1 118.16(8) . . ?
C34 P3 C28 104.13(10) . . ?
C2 N1 P1 112.59(16) . . ?
C4 N1 P1 129.60(16) . . ?
C4 N1 C2 117.78(19) . . ?
C3 N2 P1 112.22(15) . . ?
C10 N2 P1 129.84(15) . . ?
C10 N2 C3 117.67(19) . . ?
F1 C1 P1 116.1(4) . . ?
F1 C1 F2 111.9(4) . . ?
F1 C1 F3 105.3(5) . . ?
F2 C1 P1 112.1(3) . . ?
F2 C1 F3 101.8(4) . . ?
F3 C1 P1 108.2(4) . . ?
F1B C1 P1 109.2(7) . . ?
F2B C1 P1 117.8(5) . . ?
F2B C1 F1B 104.1(6) . . ?
F2B C1 F3B 107.1(8) . . ?
F3B C1 P1 114.0(8) . . ?
F3B C1 F1B 103.3(9) . . ?
F1C C1 P1 109.7(4) . . ?
F2C C1 P1 108.9(8) . . ?
F2C C1 F1C 97.8(6) . . ?
F3C C1 P1 120.7(5) . . ?
F3C C1 F1C 108.8(7) . . ?
F3C C1 F2C 108.5(9) . . ?
N1 C2 H2A 110.0 . . ?
N1 C2 H2B 110.0 . . ?
N1 C2 C3 108.5(2) . . ?
H2A C2 H2B 108.4 . . ?
C3 C2 H2A 110.0 . . ?
C3 C2 H2B 110.0 . . ?
N2 C3 C2 108.58(19) . . ?
N2 C3 H3A 110.0 . . ?
N2 C3 H3B 110.0 . . ?
C2 C3 H3A 110.0 . . ?
C2 C3 H3B 110.0 . . ?
H3A C3 H3B 108.4 . . ?
C5 C4 N1 124.2(2) . . ?
C9 C4 N1 117.4(2) . . ?
C9 C4 C5 118.4(2) . . ?
C4 C5 P2 123.85(17) . . ?
C6 C5 P2 117.40(17) . . ?
C6 C5 C4 118.5(2) . . ?
C5 C6 H6 118.9 . . ?
C7 C6 C5 122.2(2) . . ?
C7 C6 H6 118.9 . . ?
C6 C7 H7 120.7 . . ?
C8 C7 C6 118.7(2) . . ?
C8 C7 H7 120.7 . . ?
C7 C8 H8 119.5 . . ?
C7 C8 C9 121.0(2) . . ?
C9 C8 H8 119.5 . . ?
C4 C9 H9 119.5 . . ?
C8 C9 C4 121.1(2) . . ?
C8 C9 H9 119.5 . . ?
N2 C10 C11 124.2(2) . . ?
C15 C10 N2 117.9(2) . . ?
C15 C10 C11 117.9(2) . . ?
C10 C11 P3 123.38(17) . . ?
C12 C11 P3 117.62(17) . . ?
C12 C11 C10 118.6(2) . . ?
C11 C12 H12 118.8 . . ?
C13 C12 C11 122.5(2) . . ?
C13 C12 H12 118.8 . . ?
C12 C13 H13 120.9 . . ?
C14 C13 C12 118.3(2) . . ?
C14 C13 H13 120.9 . . ?
C13 C14 H14 119.7 . . ?
C15 C14 C13 120.6(2) . . ?
C15 C14 H14 119.7 . . ?
C10 C15 H15 119.1 . . ?
C14 C15 C10 121.9(2) . . ?
C14 C15 H15 119.1 . . ?
C17 C16 P2 119.65(17) . . ?
C21 C16 P2 121.42(17) . . ?
C21 C16 C17 118.9(2) . . ?
C16 C17 H17 119.8 . . ?
C18 C17 C16 120.3(2) . . ?
C18 C17 H17 119.8 . . ?
C17 C18 H18 119.8 . . ?
C19 C18 C17 120.3(2) . . ?
C19 C18 H18 119.8 . . ?
C18 C19 H19 120.2 . . ?
C18 C19 C20 119.6(2) . . ?
C20 C19 H19 120.2 . . ?
C19 C20 H20 119.8 . . ?
C19 C20 C21 120.3(2) . . ?
C21 C20 H20 119.8 . . ?
C16 C21 H21 119.8 . . ?
C20 C21 C16 120.4(2) . . ?
C20 C21 H21 119.8 . . ?
C23 C22 P2 121.68(18) . . ?
C23 C22 C27 119.1(2) . . ?
C27 C22 P2 119.19(17) . . ?
C22 C23 H23 119.8 . . ?
C22 C23 C24 120.4(2) . . ?
C24 C23 H23 119.8 . . ?
C23 C24 H24 119.9 . . ?
C25 C24 C23 120.1(2) . . ?
C25 C24 H24 119.9 . . ?
C24 C25 H25 120.1 . . ?
C24 C25 C26 119.8(2) . . ?
C26 C25 H25 120.1 . . ?
C25 C26 H26 119.8 . . ?
C25 C26 C27 120.4(2) . . ?
C27 C26 H26 119.8 . . ?
C22 C27 H27 119.9 . . ?
C26 C27 C22 120.1(2) . . ?
C26 C27 H27 119.9 . . ?
C29 C28 P3 121.50(17) . . ?
C29 C28 C33 118.6(2) . . ?
C33 C28 P3 119.90(17) . . ?
C28 C29 H29 119.8 . . ?
C30 C29 C28 120.5(2) . . ?
C30 C29 H29 119.8 . . ?
C29 C30 H30 119.9 . . ?
C31 C30 C29 120.1(2) . . ?
C31 C30 H30 119.9 . . ?
C30 C31 H31 120.1 . . ?
C32 C31 C30 119.8(2) . . ?
C32 C31 H31 120.1 . . ?
C31 C32 H32 119.8 . . ?
C31 C32 C33 120.3(2) . . ?
C33 C32 H32 119.8 . . ?
C28 C33 H33 119.7 . . ?
C32 C33 C28 120.6(2) . . ?
C32 C33 H33 119.7 . . ?
C35 C34 P3 119.77(18) . . ?
C39 C34 P3 121.02(18) . . ?
C39 C34 C35 119.2(2) . . ?
C34 C35 H35 119.8 . . ?
C36 C35 C34 120.3(2) . . ?
C36 C35 H35 119.8 . . ?
C35 C36 H36 120.0 . . ?
C35 C36 C37 120.0(2) . . ?
C37 C36 H36 120.0 . . ?
C36 C37 H37 120.0 . . ?
C38 C37 C36 120.0(2) . . ?
C38 C37 H37 120.0 . . ?
C37 C38 H38 119.9 . . ?
C37 C38 C39 120.2(2) . . ?
C39 C38 H38 119.9 . . ?
C34 C39 C38 120.3(2) . . ?
C34 C39 H39 119.8 . . ?
C38 C39 H39 119.8 . . ?
Cl5B C3SB Cl6B 111.7(9) . . ?
Cl5B C3SB H3SA 109.3 . . ?
Cl5B C3SB H3SB 109.3 . . ?
Cl6B C3SB H3SA 109.3 . . ?
Cl6B C3SB H3SB 109.3 . . ?
H3SA C3SB H3SB 107.9 . . ?
Cl5S C3S Cl6S 109.6(9) . . ?
Cl5S C3S H3SC 109.7 . . ?
Cl5S C3S H3SD 109.7 . . ?
Cl6S C3S H3SC 109.7 . . ?
Cl6S C3S H3SD 109.7 . . ?
H3SC C3S H3SD 108.2 . . ?
Cl1S C1S H1SA 109.4 . . ?
Cl1S C1S H1SB 109.4 . . ?
Cl2S C1S Cl1S 111.26(15) . . ?
Cl2S C1S H1SA 109.4 . . ?
Cl2S C1S H1SB 109.4 . . ?
H1SA C1S H1SB 108.0 . . ?
Cl3S C2S H2SA 109.3 . . ?
Cl3S C2S H2SB 109.3 . . ?
Cl4S C2S Cl3S 111.46(16) . . ?
Cl4S C2S H2SA 109.3 . . ?
Cl4S C2S H2SB 109.3 . . ?
H2SA C2S H2SB 108.0 . . ?

loop_
_geom_bond_atom_site_label_1
_geom_bond_atom_site_label_2
_geom_bond_distance
_geom_bond_site_symmetry_2
_geom_bond_publ_flag
I1 Co1 2.5753(3) . ?
I2 Co1 2.7033(3) . ?
Co1 P1 2.1034(6) . ?
Co1 P2 2.2404(6) . ?
Co1 P3 2.2388(6) . ?
P1 N1 1.6727(19) . ?
P1 N2 1.6744(19) . ?
P1 C1 1.903(3) . ?
P2 C5 1.822(2) . ?
P2 C16 1.831(2) . ?
P2 C22 1.831(2) . ?
P3 C11 1.818(2) . ?
P3 C28 1.834(2) . ?
P3 C34 1.831(2) . ?
F1 C1 1.265(6) . ?
F2 C1 1.329(5) . ?
F3 C1 1.429(6) . ?
F1B C1 1.392(9) . ?
F2B C1 1.321(8) . ?
F3B C1 1.359(11) . ?
F1C C1 1.421(8) . ?
F2C C1 1.397(11) . ?
F3C C1 1.255(9) . ?
N1 C2 1.472(3) . ?
N1 C4 1.412(3) . ?
N2 C3 1.475(3) . ?
N2 C10 1.411(3) . ?
C2 H2A 0.9900 . ?
C2 H2B 0.9900 . ?
C2 C3 1.524(4) . ?
C3 H3A 0.9900 . ?
C3 H3B 0.9900 . ?
C4 C5 1.410(3) . ?
C4 C9 1.408(3) . ?
C5 C6 1.404(3) . ?
C6 H6 0.9500 . ?
C6 C7 1.386(3) . ?
C7 H7 0.9500 . ?
C7 C8 1.374(4) . ?
C8 H8 0.9500 . ?
C8 C9 1.383(4) . ?
C9 H9 0.9500 . ?
C10 C11 1.412(3) . ?
C10 C15 1.403(3) . ?
C11 C12 1.402(3) . ?
C12 H12 0.9500 . ?
C12 C13 1.386(3) . ?
C13 H13 0.9500 . ?
C13 C14 1.383(4) . ?
C14 H14 0.9500 . ?
C14 C15 1.380(3) . ?
C15 H15 0.9500 . ?
C16 C17 1.402(3) . ?
C16 C21 1.391(3) . ?
C17 H17 0.9500 . ?
C17 C18 1.388(3) . ?
C18 H18 0.9500 . ?
C18 C19 1.386(3) . ?
C19 H19 0.9500 . ?
C19 C20 1.389(3) . ?
C20 H20 0.9500 . ?
C20 C21 1.390(3) . ?
C21 H21 0.9500 . ?
C22 C23 1.387(3) . ?
C22 C27 1.394(3) . ?
C23 H23 0.9500 . ?
C23 C24 1.393(3) . ?
C24 H24 0.9500 . ?
C24 C25 1.378(4) . ?
C25 H25 0.9500 . ?
C25 C26 1.383(3) . ?
C26 H26 0.9500 . ?
C26 C27 1.387(3) . ?
C27 H27 0.9500 . ?
C28 C29 1.395(3) . ?
C28 C33 1.398(3) . ?
C29 H29 0.9500 . ?
C29 C30 1.393(3) . ?
C30 H30 0.9500 . ?
C30 C31 1.388(3) . ?
C31 H31 0.9500 . ?
C31 C32 1.380(3) . ?
C32 H32 0.9500 . ?
C32 C33 1.388(3) . ?
C33 H33 0.9500 . ?
C34 C35 1.394(3) . ?
C34 C39 1.391(3) . ?
C35 H35 0.9500 . ?
C35 C36 1.386(4) . ?
C36 H36 0.9500 . ?
C36 C37 1.393(4) . ?
C37 H37 0.9500 . ?
C37 C38 1.377(4) . ?
C38 H38 0.9500 . ?
C38 C39 1.393(3) . ?
C39 H39 0.9500 . ?
Cl5B C3SB 1.769(10) . ?
Cl6B C3SB 1.779(10) . ?
C3SB H3SA 0.9900 . ?
C3SB H3SB 0.9900 . ?
Cl5S C3S 1.778(10) . ?
Cl6S C3S 1.784(9) . ?
C3S H3SC 0.9900 . ?
C3S H3SD 0.9900 . ?
Cl1S C1S 1.772(3) . ?
Cl2S C1S 1.768(3) . ?
C1S H1SA 0.9900 . ?
C1S H1SB 0.9900 . ?
Cl3S C2S 1.763(3) . ?
Cl4S C2S 1.746(3) . ?
C2S H2SA 0.9900 . ?
C2S H2SB 0.9900 . ?

loop_
_geom_torsion_atom_site_label_1
_geom_torsion_atom_site_label_2
_geom_torsion_atom_site_label_3
_geom_torsion_atom_site_label_4
_geom_torsion
_geom_torsion_site_symmetry_1
_geom_torsion_site_symmetry_2
_geom_torsion_site_symmetry_3
_geom_torsion_site_symmetry_4
_geom_torsion_publ_flag
Co1 P1 N1 C2 -148.82(18) . . . . ?
Co1 P1 N1 C4 29.1(2) . . . . ?
Co1 P1 N2 C3 148.79(15) . . . . ?
Co1 P1 N2 C10 -25.1(2) . . . . ?
Co1 P2 C5 C4 -31.2(2) . . . . ?
Co1 P2 C5 C6 154.05(15) . . . . ?
Co1 P2 C16 C17 -44.9(2) . . . . ?
Co1 P2 C16 C21 135.72(17) . . . . ?
Co1 P2 C22 C23 128.08(17) . . . . ?
Co1 P2 C22 C27 -51.4(2) . . . . ?
Co1 P3 C11 C10 34.2(2) . . . . ?
Co1 P3 C11 C12 -152.87(15) . . . . ?
Co1 P3 C28 C29 -129.46(18) . . . . ?
Co1 P3 C28 C33 50.71(19) . . . . ?
Co1 P3 C34 C35 57.8(2) . . . . ?
Co1 P3 C34 C39 -124.01(17) . . . . ?
P1 N1 C2 C3 11.6(3) . . . . ?
P1 N1 C4 C5 -6.9(4) . . . . ?
P1 N1 C4 C9 173.54(19) . . . . ?
P1 N2 C3 C2 -13.1(3) . . . . ?
P1 N2 C10 C11 6.5(3) . . . . ?
P1 N2 C10 C15 -173.86(18) . . . . ?
P2 C5 C6 C7 172.25(19) . . . . ?
P2 C16 C17 C18 -178.97(19) . . . . ?
P2 C16 C21 C20 179.99(18) . . . . ?
P2 C22 C23 C24 -179.44(18) . . . . ?
P2 C22 C27 C26 179.00(18) . . . . ?
P3 C11 C12 C13 -171.59(18) . . . . ?
P3 C28 C29 C30 179.2(2) . . . . ?
P3 C28 C33 C32 179.28(18) . . . . ?
P3 C34 C35 C36 178.1(2) . . . . ?
P3 C34 C39 C38 -178.41(18) . . . . ?
N1 P1 N2 C3 17.67(19) . . . . ?
N1 P1 N2 C10 -156.3(2) . . . . ?
N1 C2 C3 N2 0.9(3) . . . . ?
N1 C4 C5 P2 9.3(3) . . . . ?
N1 C4 C5 C6 -176.1(2) . . . . ?
N1 C4 C9 C8 177.9(2) . . . . ?
N2 P1 N1 C2 -17.2(2) . . . . ?
N2 P1 N1 C4 160.8(2) . . . . ?
N2 C10 C11 P3 -12.5(3) . . . . ?
N2 C10 C11 C12 174.7(2) . . . . ?
N2 C10 C15 C14 -175.3(2) . . . . ?
C1 P1 N1 C2 83.0(2) . . . . ?
C1 P1 N1 C4 -99.1(2) . . . . ?
C1 P1 N2 C3 -81.66(19) . . . . ?
C1 P1 N2 C10 104.4(2) . . . . ?
C2 N1 C4 C5 170.9(2) . . . . ?
C2 N1 C4 C9 -8.6(3) . . . . ?
C3 N2 C10 C11 -167.1(2) . . . . ?
C3 N2 C10 C15 12.5(3) . . . . ?
C4 N1 C2 C3 -166.6(2) . . . . ?
C4 C5 C6 C7 -2.8(3) . . . . ?
C5 P2 C16 C17 -169.94(19) . . . . ?
C5 P2 C16 C21 10.6(2) . . . . ?
C5 P2 C22 C23 -101.0(2) . . . . ?
C5 P2 C22 C27 79.59(19) . . . . ?
C5 C4 C9 C8 -1.7(4) . . . . ?
C5 C6 C7 C8 0.1(4) . . . . ?
C6 C7 C8 C9 1.8(4) . . . . ?
C7 C8 C9 C4 -1.0(4) . . . . ?
C9 C4 C5 P2 -171.19(18) . . . . ?
C9 C4 C5 C6 3.5(3) . . . . ?
C10 N2 C3 C2 161.7(2) . . . . ?
C10 C11 C12 C13 1.6(3) . . . . ?
C11 P3 C28 C29 -4.3(2) . . . . ?
C11 P3 C28 C33 175.89(18) . . . . ?
C11 P3 C34 C35 -72.1(2) . . . . ?
C11 P3 C34 C39 106.1(2) . . . . ?
C11 C10 C15 C14 4.4(4) . . . . ?
C11 C12 C13 C14 2.4(4) . . . . ?
C12 C13 C14 C15 -3.1(4) . . . . ?
C13 C14 C15 C10 -0.3(4) . . . . ?
C15 C10 C11 P3 167.91(17) . . . . ?
C15 C10 C11 C12 -4.9(3) . . . . ?
C16 P2 C5 C4 90.0(2) . . . . ?
C16 P2 C5 C6 -84.73(19) . . . . ?
C16 P2 C22 C23 5.8(2) . . . . ?
C16 P2 C22 C27 -173.61(18) . . . . ?
C16 C17 C18 C19 -1.4(4) . . . . ?
C17 C16 C21 C20 0.6(3) . . . . ?
C17 C18 C19 C20 1.3(4) . . . . ?
C18 C19 C20 C21 -0.3(4) . . . . ?
C19 C20 C21 C16 -0.6(4) . . . . ?
C21 C16 C17 C18 0.5(4) . . . . ?
C22 P2 C5 C4 -163.52(19) . . . . ?
C22 P2 C5 C6 21.8(2) . . . . ?
C22 P2 C16 C17 82.7(2) . . . . ?
C22 P2 C16 C21 -96.7(2) . . . . ?
C22 C23 C24 C25 0.6(4) . . . . ?
C23 C22 C27 C26 -0.5(3) . . . . ?
C23 C24 C25 C26 -0.7(4) . . . . ?
C24 C25 C26 C27 0.2(4) . . . . ?
C25 C26 C27 C22 0.4(4) . . . . ?
C27 C22 C23 C24 0.0(3) . . . . ?
C28 P3 C11 C10 -87.1(2) . . . . ?
C28 P3 C11 C12 85.76(19) . . . . ?
C28 P3 C34 C35 -178.66(19) . . . . ?
C28 P3 C34 C39 -0.4(2) . . . . ?
C28 C29 C30 C31 1.3(4) . . . . ?
C29 C28 C33 C32 -0.6(3) . . . . ?
C29 C30 C31 C32 -0.3(4) . . . . ?
C30 C31 C32 C33 -1.2(4) . . . . ?
C31 C32 C33 C28 1.6(4) . . . . ?
C33 C28 C29 C30 -0.9(4) . . . . ?
C34 P3 C11 C10 165.07(19) . . . . ?
C34 P3 C11 C12 -22.0(2) . . . . ?
C34 P3 C28 C29 102.4(2) . . . . ?
C34 P3 C28 C33 -77.4(2) . . . . ?
C34 C35 C36 C37 0.8(4) . . . . ?
C35 C34 C39 C38 -0.2(3) . . . . ?
C35 C36 C37 C38 -1.1(4) . . . . ?
C36 C37 C38 C39 0.8(4) . . . . ?
C37 C38 C39 C34 -0.2(4) . . . . ?
C39 C34 C35 C36 -0.1(4) . . . . ?
